data_8107505
loop_
_publ_author_name
'Liao, Fuguang'
'Yuan, Shuhao'
'Nie, Weifeng'
'Yi, Zirong'
'Zhang, Qian'
'Yan, Shiyu'
'Cui, Ying'

_publ_section_title
;
 The crystal structure of
 (1E,2E)-1,2-bis(quinolin-2-ylmethylene)hydrazine, C20H14N4
;
_journal_issue 4
_journal_name_full 'Zeitschrift f\"ur Kristallographie - New Crystal Structures'
_journal_page_first 595
_journal_page_last 596
_journal_paper_doi 10.1515/ncrs-2023-0089
_journal_volume 238
_journal_year 2023
_chemical_formula_sum 'C20 H14 N4'
_chemical_formula_weight 310.35
_space_group_crystal_system monoclinic
_space_group_IT_number 14
_space_group_name_Hall '-P 2ybc'
_space_group_name_H-M_alt 'P 1 21/c 1'
_atom_sites_solution_hydrogens geom
_cell_angle_alpha 90
_cell_angle_beta 94.914(2)
_cell_angle_gamma 90
_cell_formula_units_Z 2
_cell_length_a 13.4569(16)
_cell_length_b 4.7592(5)
_cell_length_c 11.9902(13)
_cell_measurement_reflns_used 1644
_cell_measurement_temperature 296(2)
_cell_measurement_theta_max 28.60
_cell_measurement_theta_min 3.04
_cell_volume 765.08(15)
_computing_cell_refinement 'Bruker SAINT [1]'
_computing_data_collection 'Bruker APEX2 [1]'
_computing_data_reduction 'Bruker SAINT [1]'
_computing_molecular_graphics 'ORTEP-3 for Windows [4]'
_computing_publication_material 'SHELXL-2018/3 [3]'
_computing_structure_refinement 'SHELXL-2018/3 (Sheldrick, 2018) [3]'
_computing_structure_solution 'SHELXT 2018/2 (Sheldrick, 2018) [2]'
_diffrn_ambient_temperature 296(2)
_diffrn_measured_fraction_theta_full 0.997
_diffrn_measured_fraction_theta_max 0.997
_diffrn_measurement_device_type 'Bruker APEX-II CCD'
_diffrn_measurement_method '\f and \w scans'
_diffrn_radiation_type MoK\a
_diffrn_radiation_wavelength 0.71073
_diffrn_reflns_av_R_equivalents 0.0170
_diffrn_reflns_av_unetI/netI 0.0186
_diffrn_reflns_Laue_measured_fraction_full 0.997
_diffrn_reflns_Laue_measured_fraction_max 0.997
_diffrn_reflns_limit_h_max 16
_diffrn_reflns_limit_h_min -16
_diffrn_reflns_limit_k_max 5
_diffrn_reflns_limit_k_min -5
_diffrn_reflns_limit_l_max 14
_diffrn_reflns_limit_l_min -9
_diffrn_reflns_number 4014
_diffrn_reflns_point_group_measured_fraction_full 0.997
_diffrn_reflns_point_group_measured_fraction_max 0.997
_diffrn_reflns_theta_full 25.242
_diffrn_reflns_theta_max 25.991
_diffrn_reflns_theta_min 1.519
_exptl_absorpt_coefficient_mu 0.083
_exptl_absorpt_correction_T_max 0.9852
_exptl_absorpt_correction_T_min 0.9812
_exptl_absorpt_correction_type multi-scan
_exptl_absorpt_process_details SADABS
_exptl_crystal_colour yellow
_exptl_crystal_density_diffrn 1.347
_exptl_crystal_description block
_exptl_crystal_F_000 324
_exptl_crystal_size_max 0.230
_exptl_crystal_size_mid 0.180
_exptl_crystal_size_min 0.180
_refine_diff_density_max 0.178
_refine_diff_density_min -0.131
_refine_diff_density_rms 0.029
_refine_ls_extinction_coef 0.015(3)
_refine_ls_extinction_expression Fc^*^=kFc[1+0.001xFc^2^\l^3^/sin(2\q)]^-1/4^
_refine_ls_extinction_method 'SHELXL-2018/3 (Sheldrick 2018)'
_refine_ls_goodness_of_fit_ref 1.076
_refine_ls_hydrogen_treatment constr
_refine_ls_matrix_type full
_refine_ls_number_parameters 110
_refine_ls_number_reflns 1491
_refine_ls_number_restraints 0
_refine_ls_restrained_S_all 1.076
_refine_ls_R_factor_all 0.0414
_refine_ls_R_factor_gt 0.0333
_refine_ls_shift/su_max 0.001
_refine_ls_shift/su_mean 0.000
_refine_ls_structure_factor_coef Fsqd
_refine_ls_weighting_details 'w=1/[\s^2^(Fo^2^)+(0.0460P)^2^+0.0987P] where P=(Fo^2^+2Fc^2^)/3'
_refine_ls_weighting_scheme calc
_refine_ls_wR_factor_gt 0.0889
_refine_ls_wR_factor_ref 0.0935
_reflns_Friedel_coverage 0.000
_reflns_Friedel_fraction_full .
_reflns_Friedel_fraction_max .
_reflns_number_gt 1214
_reflns_number_total 1491
_reflns_threshold_expression 'I > 2\s(I)'
_cod_data_source_file suppl_j_ncrs-2023-0089_suppl.cif
_cod_data_source_block L16_a
_cod_original_sg_symbol_H-M 'P 21/c'
_cod_database_code 8107505
_shelx_space_group_comment
; 
The symmetry employed for this shelxl refinement is uniquely defined 
by the following loop, which should always be used as a source of 
symmetry information in preference to the above space-group names. 
They are only intended as comments. 
;
_shelx_estimated_absorpt_t_min 0.981
_shelx_estimated_absorpt_t_max 0.985

loop_
_space_group_symop_operation_xyz
'x, y, z'
'-x, y+1/2, -z+1/2'
'-x, -y, -z'
'x, -y-1/2, z-1/2'

loop_
_atom_site_label
_atom_site_type_symbol
_atom_site_fract_x
_atom_site_fract_y
_atom_site_fract_z
_atom_site_U_iso_or_equiv
_atom_site_adp_type
_atom_site_occupancy
_atom_site_site_symmetry_order
_atom_site_calc_flag
_atom_site_refinement_flags_posn
_atom_site_refinement_flags_adp
_atom_site_refinement_flags_occupancy
_atom_site_disorder_assembly
_atom_site_disorder_group
N1 N 0.71688(7) 0.5785(2) 0.53794(7) 0.0351(3) Uani 1 1 d . . . . .
N2 N 0.51847(7) 0.0952(2) 0.54198(7) 0.0368(3) Uani 1 1 d . . . . .
C1 C 0.64312(8) 0.4502(2) 0.58372(9) 0.0321(3) Uani 1 1 d . . . . .
C4 C 0.75029(8) 0.8437(2) 0.71160(9) 0.0339(3) Uani 1 1 d . . . . .
C9 C 0.77066(8) 0.7750(2) 0.60048(9) 0.0336(3) Uani 1 1 d . . . . .
C10 C 0.59112(8) 0.2385(2) 0.51166(9) 0.0353(3) Uani 1 1 d . . . . .
H10 H 0.612165 0.207885 0.440790 0.042 Uiso 1 1 calc R U . . .
C3 C 0.66924(9) 0.7056(3) 0.75539(9) 0.0371(3) Uani 1 1 d . . . . .
H3 H 0.652446 0.748054 0.827127 0.044 Uiso 1 1 calc R U . . .
C2 C 0.61578(8) 0.5109(3) 0.69284(9) 0.0358(3) Uani 1 1 d . . . . .
H2 H 0.562270 0.419177 0.721018 0.043 Uiso 1 1 calc R U . . .
C5 C 0.81048(9) 1.0461(3) 0.77144(10) 0.0431(3) Uani 1 1 d . . . . .
H5 H 0.798401 1.091122 0.844537 0.052 Uiso 1 1 calc R U . . .
C8 C 0.84903(9) 0.9154(3) 0.55226(11) 0.0448(3) Uani 1 1 d . . . . .
H8 H 0.862562 0.873956 0.479291 0.054 Uiso 1 1 calc R U . . .
C6 C 0.88603(9) 1.1756(3) 0.72277(12) 0.0504(4) Uani 1 1 d . . . . .
H6 H 0.925425 1.307545 0.763066 0.061 Uiso 1 1 calc R U . . .
C7 C 0.90491(9) 1.1114(3) 0.61222(12) 0.0514(4) Uani 1 1 d . . . . .
H7 H 0.956029 1.203573 0.579571 0.062 Uiso 1 1 calc R U . . .

loop_
_atom_site_aniso_label
_atom_site_aniso_U_11
_atom_site_aniso_U_22
_atom_site_aniso_U_33
_atom_site_aniso_U_23
_atom_site_aniso_U_13
_atom_site_aniso_U_12
N1 0.0365(5) 0.0364(6) 0.0325(5) -0.0001(4) 0.0039(4) 0.0018(4)
N2 0.0399(6) 0.0356(6) 0.0343(5) -0.0055(4) -0.0009(4) -0.0007(4)
C1 0.0338(6) 0.0310(6) 0.0313(6) 0.0020(5) 0.0011(4) 0.0044(5)
C4 0.0354(6) 0.0316(6) 0.0340(6) 0.0013(5) -0.0016(4) 0.0054(5)
C9 0.0320(6) 0.0328(6) 0.0360(6) 0.0016(5) 0.0018(4) 0.0042(5)
C10 0.0390(6) 0.0369(6) 0.0298(6) -0.0021(5) 0.0015(4) 0.0032(5)
C3 0.0444(6) 0.0380(6) 0.0291(6) -0.0016(5) 0.0051(5) 0.0003(5)
C2 0.0374(6) 0.0370(6) 0.0336(6) 0.0022(5) 0.0060(5) -0.0010(5)
C5 0.0449(7) 0.0399(7) 0.0433(7) -0.0050(6) -0.0031(5) 0.0014(6)
C8 0.0390(6) 0.0485(8) 0.0479(7) 0.0005(6) 0.0099(5) 0.0001(6)
C6 0.0416(7) 0.0428(8) 0.0652(9) -0.0063(7) -0.0058(6) -0.0048(6)
C7 0.0361(7) 0.0482(8) 0.0710(9) 0.0035(7) 0.0098(6) -0.0049(6)

loop_
_atom_type_symbol
_atom_type_description
_atom_type_scat_dispersion_real
_atom_type_scat_dispersion_imag
_atom_type_scat_source
C C 0.0033 0.0016 'International Tables Vol C Tables 4.2.6.8 and 6.1.1.4'
H H 0.0000 0.0000 'International Tables Vol C Tables 4.2.6.8 and 6.1.1.4'
N N 0.0061 0.0033 'International Tables Vol C Tables 4.2.6.8 and 6.1.1.4'

loop_
_geom_angle_atom_site_label_1
_geom_angle_atom_site_label_2
_geom_angle_atom_site_label_3
_geom_angle
_geom_angle_site_symmetry_1
_geom_angle_site_symmetry_3
C1 N1 C9 117.95(9) . .
C10 N2 N2 111.89(11) . 3_656
N1 C1 C2 123.46(11) . .
N1 C1 C10 114.19(9) . .
C2 C1 C10 122.35(10) . .
C3 C4 C5 123.73(11) . .
C3 C4 C9 117.29(10) . .
C5 C4 C9 118.97(11) . .
N1 C9 C8 118.54(10) . .
N1 C9 C4 122.43(10) . .
C8 C9 C4 119.03(11) . .
N2 C10 C1 122.74(10) . .
N2 C10 H10 118.6 . .
C1 C10 H10 118.6 . .
C2 C3 C4 120.08(10) . .
C2 C3 H3 120.0 . .
C4 C3 H3 120.0 . .
C3 C2 C1 118.75(11) . .
C3 C2 H2 120.6 . .
C1 C2 H2 120.6 . .
C6 C5 C4 120.46(12) . .
C6 C5 H5 119.8 . .
C4 C5 H5 119.8 . .
C7 C8 C9 120.32(12) . .
C7 C8 H8 119.8 . .
C9 C8 H8 119.8 . .
C5 C6 C7 120.52(12) . .
C5 C6 H6 119.7 . .
C7 C6 H6 119.7 . .
C8 C7 C6 120.67(12) . .
C8 C7 H7 119.7 . .
C6 C7 H7 119.7 . .

loop_
_geom_bond_atom_site_label_1
_geom_bond_atom_site_label_2
_geom_bond_distance
_geom_bond_site_symmetry_2
N1 C1 1.3239(14) .
N1 C9 1.3665(14) .
N2 C10 1.2706(14) .
N2 N2 1.4126(18) 3_656
C1 C2 1.4189(15) .
C1 C10 1.4654(15) .
C4 C3 1.4125(16) .
C4 C5 1.4139(16) .
C4 C9 1.4212(16) .
C9 C8 1.4134(16) .
C10 H10 0.9300 .
C3 C2 1.3588(16) .
C3 H3 0.9300 .
C2 H2 0.9300 .
C5 C6 1.3623(18) .
C5 H5 0.9300 .
C8 C7 1.3638(18) .
C8 H8 0.9300 .
C6 C7 1.404(2) .
C6 H6 0.9300 .
C7 H7 0.9300 .

loop_
_geom_torsion_atom_site_label_1
_geom_torsion_atom_site_label_2
_geom_torsion_atom_site_label_3
_geom_torsion_atom_site_label_4
_geom_torsion
_geom_torsion_site_symmetry_1
_geom_torsion_site_symmetry_2
_geom_torsion_site_symmetry_3
_geom_torsion_site_symmetry_4
C9 N1 C1 C2 1.54(16) . . . .
C9 N1 C1 C10 -178.65(9) . . . .
C1 N1 C9 C8 -179.43(10) . . . .
C1 N1 C9 C4 0.25(16) . . . .
C3 C4 C9 N1 -1.78(16) . . . .
C5 C4 C9 N1 178.95(10) . . . .
C3 C4 C9 C8 177.90(10) . . . .
C5 C4 C9 C8 -1.37(16) . . . .
N2 N2 C10 C1 -179.74(10) 3_656 . . .
N1 C1 C10 N2 -179.98(10) . . . .
C2 C1 C10 N2 -0.17(18) . . . .
C5 C4 C3 C2 -179.20(11) . . . .
C9 C4 C3 C2 1.57(16) . . . .
C4 C3 C2 C1 0.05(17) . . . .
N1 C1 C2 C3 -1.72(17) . . . .
C10 C1 C2 C3 178.49(10) . . . .
C3 C4 C5 C6 -178.43(11) . . . .
C9 C4 C5 C6 0.78(17) . . . .
N1 C9 C8 C7 -179.53(11) . . . .
C4 C9 C8 C7 0.77(18) . . . .
C4 C5 C6 C7 0.4(2) . . . .
C9 C8 C7 C6 0.42(19) . . . .
C5 C6 C7 C8 -1.0(2) . . . .
